data_7238069
loop_
_publ_author_name
'Yang, Wei'
'Liu, Chenxi'
'Ma, Qi'
'Wang, Chiming'
'Wang, Hailong'
'Jiang, Jianzhuang'

_publ_section_title
;
 Metallomacrocycle-supported interpenetration networks assembled from
 binary N-containing ligands
;
_journal_issue 19
_journal_name_full CrystEngComm
_journal_page_first 3506
_journal_paper_doi 10.1039/C6CE00057F
_journal_volume 18
_journal_year 2016
_chemical_formula_moiety 'C20 H13 Cd N10 O'
_chemical_formula_sum 'C20 H13 Cd N10 O'
_chemical_formula_weight 521.80
_space_group_IT_number 2
_space_group_name_Hall '-P 1'
_space_group_name_H-M_alt 'P -1'
_symmetry_cell_setting triclinic
_symmetry_space_group_name_Hall '-P 1'
_symmetry_space_group_name_H-M 'P -1'
_atom_sites_solution_hydrogens geom
_atom_sites_solution_primary direct
_atom_sites_solution_secondary difmap
_audit_creation_method SHELXL-97
_audit_update_record
;
2016-03-21 deposited with the CCDC.
2016-04-13 downloaded from the CCDC.
;
_cell_angle_alpha 79.480(7)
_cell_angle_beta 74.303(7)
_cell_angle_gamma 69.897(7)
_cell_formula_units_Z 2
_cell_length_a 8.2082(6)
_cell_length_b 10.6317(8)
_cell_length_c 12.4526(10)
_cell_measurement_reflns_used 3333
_cell_measurement_temperature 293(2)
_cell_measurement_theta_max 27.8603
_cell_measurement_theta_min 3.4088
_cell_volume 977.60(14)
_computing_cell_refinement
;       
CrysAlisPro, Agilent Technologies,
Version 1.171.35.19 (release 27-10-2011 CrysAlis171 .NET)
(compiled Oct 27 2011,15:02:11) 
;
_computing_data_collection
;
CrysAlisPro, Agilent Technologies,
Version 1.171.35.19 (release 27-10-2011 CrysAlis171 .NET)
(compiled Oct 27 2011,15:02:11)
;
_computing_data_reduction
;
CrysAlisPro, Agilent Technologies,
Version 1.171.35.19 (release 27-10-2011 CrysAlis171 .NET)
(compiled Oct 27 2011,15:02:11)
;
_computing_molecular_graphics 'XP and  Dimond 3.0'
_computing_structure_refinement 'SHELXL-97 (Sheldrick, 2008)'
_computing_structure_solution 'SHELXS-97 (Sheldrick, 2008)'
_diffrn_ambient_temperature 293(2)
_diffrn_detector_area_resol_mean 10.5148
_diffrn_measured_fraction_theta_full 0.996
_diffrn_measured_fraction_theta_max 0.996
_diffrn_measurement_device_type 'Xcalibur, Eos, Gemini'
_diffrn_measurement_method '\w scans'
_diffrn_radiation_monochromator graphite
_diffrn_radiation_source 'fine-focus sealed tube'
_diffrn_radiation_type MoK\a
_diffrn_radiation_wavelength 0.71073
_diffrn_reflns_av_R_equivalents 0.0268
_diffrn_reflns_av_sigmaI/netI 0.0402
_diffrn_reflns_limit_h_max 9
_diffrn_reflns_limit_h_min -9
_diffrn_reflns_limit_k_max 12
_diffrn_reflns_limit_k_min -12
_diffrn_reflns_limit_l_max 14
_diffrn_reflns_limit_l_min -14
_diffrn_reflns_number 6956
_diffrn_reflns_theta_full 25.00
_diffrn_reflns_theta_max 25.00
_diffrn_reflns_theta_min 3.42
_diffrn_standards_interval_count 0
_diffrn_standards_interval_time 0
_diffrn_standards_number 0
_exptl_absorpt_coefficient_mu 1.155
_exptl_absorpt_correction_T_max 1.00000
_exptl_absorpt_correction_T_min 0.95837
_exptl_absorpt_correction_type multi-scan
_exptl_absorpt_process_details
;   
CrysAlisPro, Agilent Technologies,
Version 1.171.37.34 (release 22-05-2014 CrysAlis171 .NET)
(compiled May 22 2014,16:03:01)
Empirical absorption correction using spherical harmonics,
 implemented in SCALE3 ABSPACK scaling algorithm.
;
_exptl_crystal_colour colorless
_exptl_crystal_density_diffrn 1.773
_exptl_crystal_density_method 'not measured'
_exptl_crystal_description block
_exptl_crystal_F_000 518
_exptl_crystal_size_max 0.18
_exptl_crystal_size_mid 0.15
_exptl_crystal_size_min 0.12
_refine_diff_density_max 0.282
_refine_diff_density_min -0.403
_refine_diff_density_rms 0.073
_refine_ls_extinction_method none
_refine_ls_goodness_of_fit_ref 1.053
_refine_ls_hydrogen_treatment mixed
_refine_ls_matrix_type full
_refine_ls_number_parameters 289
_refine_ls_number_reflns 3432
_refine_ls_number_restraints 0
_refine_ls_restrained_S_all 1.053
_refine_ls_R_factor_all 0.0299
_refine_ls_R_factor_gt 0.0256
_refine_ls_shift/su_max 0.001
_refine_ls_shift/su_mean 0.000
_refine_ls_structure_factor_coef Fsqd
_refine_ls_weighting_details 'calc w=1/[\s^2^(Fo^2^)+(0.0198P)^2^+0.2470P] where P=(Fo^2^+2Fc^2^)/3'
_refine_ls_weighting_scheme calc
_refine_ls_wR_factor_gt 0.0534
_refine_ls_wR_factor_ref 0.0550
_reflns_number_gt 3126
_reflns_number_total 3432
_reflns_threshold_expression >2sigma(I)
_cod_data_source_file c6ce00057f3.cif
_cod_data_source_block 2
_cod_depositor_comments
;
The following automatic conversions were performed:

data name '_iucr_refine_instruction_details' was replaced with
'_iucr_refine_instructions_details' as specified in the replacement
file 'data/replacement-values/replacement_tags.lst'.

Automatic conversion script
Id: cif_correct_tags 9268 2022-04-12 08:56:07Z antanas 
;
_cod_original_cell_volume 977.60(13)
_cod_original_sg_symbol_Hall -P1
_cod_original_sg_symbol_H-M P-1
_cod_database_code 7238069

loop_
_symmetry_equiv_pos_as_xyz
'x, y, z'
'-x, -y, -z'

loop_
_atom_site_label
_atom_site_type_symbol
_atom_site_fract_x
_atom_site_fract_y
_atom_site_fract_z
_atom_site_U_iso_or_equiv
_atom_site_adp_type
_atom_site_occupancy
_atom_site_symmetry_multiplicity
_atom_site_calc_flag
_atom_site_refinement_flags
C1 C 0.3891(4) 0.5753(3) 1.2905(2) 0.0235(6) Uani 1 1 d .
C2 C 0.3221(4) 0.6073(3) 1.4073(2) 0.0243(6) Uani 1 1 d .
C3 C 0.3737(4) 0.6989(3) 1.4447(3) 0.0391(8) Uani 1 1 d .
H3 H 0.4527 0.7394 1.3953 0.047 Uiso 1 1 calc R
C4 C 0.3105(4) 0.7321(3) 1.5541(3) 0.0417(8) Uani 1 1 d .
H4 H 0.3459 0.7950 1.5773 0.050 Uiso 1 1 calc R
C5 C 0.1960(4) 0.6722(3) 1.6277(2) 0.0290(7) Uani 1 1 d .
C6 C 0.1445(5) 0.5776(3) 1.5939(3) 0.0443(9) Uani 1 1 d .
H6 H 0.0684 0.5354 1.6444 0.053 Uiso 1 1 calc R
C7 C 0.2079(4) 0.5465(3) 1.4837(3) 0.0432(8) Uani 1 1 d .
H7 H 0.1727 0.4833 1.4607 0.052 Uiso 1 1 calc R
C8 C 0.0133(4) 0.9380(3) 1.7223(3) 0.0334(7) Uani 1 1 d .
H8 H -0.0417 0.9355 1.6669 0.040 Uiso 1 1 calc R
C9 C 0.1182(4) 0.8207(3) 1.7688(2) 0.0284(7) Uani 1 1 d .
C10 C 0.2015(4) 0.8215(3) 1.8500(2) 0.0283(7) Uani 1 1 d .
H10 H 0.2727 0.7415 1.8799 0.034 Uiso 1 1 calc R
C11 C 0.1783(4) 0.9434(3) 1.8872(2) 0.0255(6) Uani 1 1 d .
H11 H 0.2331 0.9445 1.9431 0.031 Uiso 1 1 calc R
C12 C 0.0743(3) 1.0633(3) 1.8419(2) 0.0222(6) Uani 1 1 d .
C13 C -0.0096(4) 1.0603(3) 1.7591(2) 0.0284(7) Uani 1 1 d .
H13 H -0.0808 1.1399 1.7286 0.034 Uiso 1 1 calc R
C14 C 0.0521(3) 1.1925(2) 1.8808(2) 0.0218(6) Uani 1 1 d .
C15 C 0.6550(4) 0.7951(3) 0.7489(2) 0.0271(7) Uani 1 1 d .
H15 H 0.6804 0.7223 0.7088 0.033 Uiso 1 1 calc R
C16 C 0.6239(4) 0.9152(3) 0.8786(2) 0.0275(6) Uani 1 1 d .
H16 H 0.6261 0.9392 0.9462 0.033 Uiso 1 1 calc R
C17 C 0.5713(4) 1.0024(3) 0.7926(2) 0.0268(6) Uani 1 1 d .
H17 H 0.5285 1.0958 0.7902 0.032 Uiso 1 1 calc R
C18 C 0.6539(4) 0.8970(3) 0.5111(2) 0.0289(7) Uani 1 1 d .
H18 H 0.7580 0.8280 0.5188 0.035 Uiso 1 1 calc R
C19 C 0.5479(4) 0.9661(3) 0.6020(2) 0.0228(6) Uani 1 1 d .
C20 C 0.3941(4) 1.0697(3) 0.5914(2) 0.0260(6) Uani 1 1 d .
H20 H 0.3234 1.1168 0.6525 0.031 Uiso 1 1 calc R
O1 O 0.1334(3) 0.69493(19) 1.73972(17) 0.0405(6) Uani 1 1 d .
Cd1 Cd 0.72935(2) 0.590190(18) 0.962194(16) 0.02110(8) Uani 1 1 d .
N1 N 0.4985(3) 0.6310(2) 1.21260(19) 0.0292(5) Uani 1 1 d .
N2 N 0.5221(3) 0.5733(2) 1.12004(19) 0.0255(5) Uani 1 1 d .
N3 N 0.4319(3) 0.4864(2) 1.14175(19) 0.0256(5) Uani 1 1 d .
N4 N 0.3462(3) 0.4860(2) 1.24964(19) 0.0256(5) Uani 1 1 d .
N5 N 0.1697(3) 1.2127(2) 1.9269(2) 0.0276(6) Uani 1 1 d .
N6 N 0.0971(3) 1.3402(2) 1.95264(19) 0.0259(5) Uani 1 1 d .
N7 N -0.0568(3) 1.3929(2) 1.92220(19) 0.0262(5) Uani 1 1 d .
N8 N -0.0887(3) 1.3016(2) 1.8767(2) 0.0286(6) Uani 1 1 d .
N9 N 0.6745(3) 0.7841(2) 0.85189(18) 0.0251(5) Uani 1 1 d .
N10 N 0.5937(3) 0.9251(2) 0.70855(18) 0.0242(5) Uani 1 1 d .

loop_
_atom_site_aniso_label
_atom_site_aniso_U_11
_atom_site_aniso_U_22
_atom_site_aniso_U_33
_atom_site_aniso_U_23
_atom_site_aniso_U_13
_atom_site_aniso_U_12
C1 0.0271(15) 0.0225(14) 0.0234(15) -0.0065(12) -0.0070(13) -0.0078(12)
C2 0.0286(15) 0.0233(14) 0.0220(14) -0.0095(12) -0.0032(13) -0.0076(12)
C3 0.056(2) 0.0433(18) 0.0262(16) -0.0110(14) 0.0071(16) -0.0346(17)
C4 0.060(2) 0.0447(19) 0.0334(18) -0.0223(15) 0.0072(17) -0.0364(17)
C5 0.0354(17) 0.0262(15) 0.0255(16) -0.0142(12) 0.0019(14) -0.0107(13)
C6 0.059(2) 0.0481(19) 0.0329(18) -0.0186(15) 0.0141(17) -0.0375(18)
C7 0.057(2) 0.052(2) 0.0352(18) -0.0253(16) 0.0095(17) -0.0399(18)
C8 0.0340(17) 0.0438(18) 0.0303(17) -0.0178(14) -0.0043(14) -0.0169(15)
C9 0.0349(17) 0.0260(15) 0.0250(15) -0.0136(12) 0.0090(13) -0.0169(13)
C10 0.0319(16) 0.0213(14) 0.0284(16) -0.0065(12) -0.0001(14) -0.0072(13)
C11 0.0268(15) 0.0265(15) 0.0237(15) -0.0069(12) -0.0039(13) -0.0080(13)
C12 0.0184(14) 0.0236(14) 0.0259(15) -0.0098(12) 0.0007(12) -0.0088(12)
C13 0.0262(15) 0.0279(15) 0.0325(16) -0.0100(13) -0.0076(13) -0.0060(13)
C14 0.0235(14) 0.0209(14) 0.0216(14) -0.0074(11) -0.0035(12) -0.0063(12)
C15 0.0379(17) 0.0205(14) 0.0262(16) -0.0037(12) -0.0084(14) -0.0116(13)
C16 0.0315(16) 0.0289(15) 0.0237(15) -0.0093(12) -0.0058(13) -0.0083(13)
C17 0.0306(16) 0.0215(14) 0.0296(16) -0.0076(12) -0.0078(14) -0.0063(13)
C18 0.0307(16) 0.0281(15) 0.0278(16) 0.0003(13) -0.0090(14) -0.0086(13)
C19 0.0292(15) 0.0229(14) 0.0205(14) -0.0003(11) -0.0049(12) -0.0148(13)
C20 0.0282(16) 0.0247(14) 0.0246(15) -0.0064(12) -0.0004(13) -0.0100(13)
O1 0.0674(15) 0.0312(11) 0.0260(11) -0.0172(9) 0.0103(11) -0.0279(11)
Cd1 0.02485(12) 0.01889(11) 0.02103(12) -0.00575(8) -0.00717(9) -0.00517(9)
N1 0.0364(14) 0.0326(13) 0.0229(13) -0.0133(11) -0.0013(11) -0.0150(12)
N2 0.0295(13) 0.0288(12) 0.0218(12) -0.0083(10) -0.0054(11) -0.0110(11)
N3 0.0309(13) 0.0242(12) 0.0235(13) -0.0091(10) -0.0089(11) -0.0051(11)
N4 0.0335(13) 0.0244(12) 0.0217(12) -0.0069(10) -0.0063(11) -0.0102(11)
N5 0.0267(13) 0.0202(12) 0.0396(15) -0.0140(11) -0.0114(12) -0.0032(10)
N6 0.0270(13) 0.0227(12) 0.0326(14) -0.0106(10) -0.0107(11) -0.0063(10)
N7 0.0251(13) 0.0223(12) 0.0345(14) -0.0106(10) -0.0133(11) -0.0025(10)
N8 0.0277(13) 0.0256(12) 0.0375(14) -0.0143(11) -0.0129(12) -0.0047(11)
N9 0.0321(13) 0.0214(12) 0.0232(13) -0.0008(10) -0.0086(11) -0.0089(10)
N10 0.0312(13) 0.0217(12) 0.0209(12) -0.0013(10) -0.0062(11) -0.0098(10)

loop_
_atom_type_symbol
_atom_type_description
_atom_type_scat_dispersion_real
_atom_type_scat_dispersion_imag
_atom_type_scat_source
C C 0.0033 0.0016 'International Tables Vol C Tables 4.2.6.8 and 6.1.1.4'
H H 0.0000 0.0000 'International Tables Vol C Tables 4.2.6.8 and 6.1.1.4'
O O 0.0106 0.0060 'International Tables Vol C Tables 4.2.6.8 and 6.1.1.4'
Cd Cd -0.8075 1.2024 'International Tables Vol C Tables 4.2.6.8 and 6.1.1.4'
N N 0.0061 0.0033 'International Tables Vol C Tables 4.2.6.8 and 6.1.1.4'

loop_
_geom_angle_atom_site_label_1
_geom_angle_atom_site_label_2
_geom_angle_atom_site_label_3
_geom_angle
_geom_angle_site_symmetry_1
_geom_angle_site_symmetry_3
N1 C1 N4 112.0(2) . .
N1 C1 C2 124.7(2) . .
N4 C1 C2 123.4(2) . .
C3 C2 C7 117.8(3) . .
C3 C2 C1 120.5(3) . .
C7 C2 C1 121.8(3) . .
C2 C3 C4 121.5(3) . .
C2 C3 H3 119.2 . .
C4 C3 H3 119.2 . .
C5 C4 C3 119.7(3) . .
C5 C4 H4 120.1 . .
C3 C4 H4 120.1 . .
C4 C5 C6 120.4(3) . .
C4 C5 O1 123.3(3) . .
C6 C5 O1 116.3(3) . .
C5 C6 C7 119.2(3) . .
C5 C6 H6 120.4 . .
C7 C6 H6 120.4 . .
C2 C7 C6 121.4(3) . .
C2 C7 H7 119.3 . .
C6 C7 H7 119.3 . .
C9 C8 C13 119.4(3) . .
C9 C8 H8 120.3 . .
C13 C8 H8 120.3 . .
C10 C9 C8 121.5(3) . .
C10 C9 O1 117.5(3) . .
C8 C9 O1 120.8(3) . .
C9 C10 C11 119.2(3) . .
C9 C10 H10 120.4 . .
C11 C10 H10 120.4 . .
C12 C11 C10 120.8(3) . .
C12 C11 H11 119.6 . .
C10 C11 H11 119.6 . .
C11 C12 C13 119.1(2) . .
C11 C12 C14 120.5(2) . .
C13 C12 C14 120.4(2) . .
C8 C13 C12 120.0(3) . .
C8 C13 H13 120.0 . .
C12 C13 H13 120.0 . .
N8 C14 N5 112.1(2) . .
N8 C14 C12 124.1(2) . .
N5 C14 C12 123.8(2) . .
N9 C15 N10 111.6(2) . .
N9 C15 H15 124.2 . .
N10 C15 H15 124.2 . .
C17 C16 N9 110.2(2) . .
C17 C16 H16 124.9 . .
N9 C16 H16 124.9 . .
C16 C17 N10 106.0(2) . .
C16 C17 H17 127.0 . .
N10 C17 H17 127.0 . .
C19 C18 C20 120.3(3) . 2_676
C19 C18 H18 119.9 . .
C20 C18 H18 119.9 2_676 .
C20 C19 C18 120.4(2) . .
C20 C19 N10 120.0(2) . .
C18 C19 N10 119.5(2) . .
C19 C20 C18 119.3(3) . 2_676
C19 C20 H20 120.4 . .
C18 C20 H20 120.4 2_676 .
C5 O1 C9 117.8(2) . .
N9 Cd1 N2 117.26(8) . .
N9 Cd1 N7 128.04(8) . 1_644
N2 Cd1 N7 113.70(8) . 1_644
N9 Cd1 N6 91.34(8) . 2_678
N2 Cd1 N6 95.34(8) . 2_678
N7 Cd1 N6 93.46(7) 1_644 2_678
N9 Cd1 N3 87.42(8) . 2_667
N2 Cd1 N3 89.45(8) . 2_667
N7 Cd1 N3 83.58(7) 1_644 2_667
N6 Cd1 N3 175.08(8) 2_678 2_667
C1 N1 N2 103.9(2) . .
N3 N2 N1 110.3(2) . .
N3 N2 Cd1 124.53(17) . .
N1 N2 Cd1 123.97(17) . .
N2 N3 N4 108.6(2) . .
N2 N3 Cd1 135.88(17) . 2_667
N4 N3 Cd1 108.30(17) . 2_667
C1 N4 N3 105.1(2) . .
C14 N5 N6 104.6(2) . .
N7 N6 N5 109.0(2) . .
N7 N6 Cd1 137.30(17) . 2_678
N5 N6 Cd1 113.65(15) . 2_678
N6 N7 N8 109.90(19) . .
N6 N7 Cd1 128.77(17) . 1_466
N8 N7 Cd1 120.51(15) . 1_466
C14 N8 N7 104.4(2) . .
C15 N9 C16 105.3(2) . .
C15 N9 Cd1 124.07(18) . .
C16 N9 Cd1 129.76(18) . .
C15 N10 C17 107.0(2) . .
C15 N10 C19 123.4(2) . .
C17 N10 C19 129.4(2) . .

loop_
_geom_bond_atom_site_label_1
_geom_bond_atom_site_label_2
_geom_bond_distance
_geom_bond_site_symmetry_2
C1 N1 1.336(3) .
C1 N4 1.336(3) .
C1 C2 1.468(4) .
C2 C3 1.379(4) .
C2 C7 1.382(4) .
C3 C4 1.385(4) .
C3 H3 0.9300 .
C4 C5 1.364(4) .
C4 H4 0.9300 .
C5 C6 1.381(4) .
C5 O1 1.385(3) .
C6 C7 1.388(4) .
C6 H6 0.9300 .
C7 H7 0.9300 .
C8 C9 1.378(4) .
C8 C13 1.392(4) .
C8 H8 0.9300 .
C9 C10 1.367(4) .
C9 O1 1.405(3) .
C10 C11 1.390(4) .
C10 H10 0.9300 .
C11 C12 1.386(4) .
C11 H11 0.9300 .
C12 C13 1.396(4) .
C12 C14 1.475(4) .
C13 H13 0.9300 .
C14 N8 1.331(3) .
C14 N5 1.340(3) .
C15 N9 1.314(3) .
C15 N10 1.350(3) .
C15 H15 0.9300 .
C16 C17 1.343(4) .
C16 N9 1.386(3) .
C16 H16 0.9300 .
C17 N10 1.383(3) .
C17 H17 0.9300 .
C18 C19 1.381(4) .
C18 C20 1.387(4) 2_676
C18 H18 0.9300 .
C19 C20 1.381(4) .
C19 N10 1.428(3) .
C20 C18 1.387(4) 2_676
C20 H20 0.9300 .
Cd1 N9 2.236(2) .
Cd1 N2 2.250(2) .
Cd1 N7 2.259(2) 1_644
Cd1 N6 2.352(2) 2_678
Cd1 N3 2.478(2) 2_667
N1 N2 1.341(3) .
N2 N3 1.321(3) .
N3 N4 1.337(3) .
N3 Cd1 2.478(2) 2_667
N5 N6 1.341(3) .
N6 N7 1.322(3) .
N6 Cd1 2.352(2) 2_678
N7 N8 1.338(3) .
N7 Cd1 2.259(2) 1_466
